data_7713744
loop_
_publ_author_name
'Kant, Shashi'
'Saha, Sayan'
'Lloret, Francesc'
'Cano, Joan'
'Mukherjee, Rabindranath'

_publ_section_title
;
 A tetracobalt(II) cluster with a two vertex truncated dicubane topology
 endogenously supported by carboxylate-based (2-pyridyl)methylamine
 ligands: magneto-structural and DFT studies.
;
_journal_name_full 'Dalton transactions (Cambridge, England : 2003)'
_journal_paper_doi 10.1039/d3dt01131c
_journal_year 2023
_chemical_formula_moiety 'C28 H46 Cl2 Co4 N4 O14'
_chemical_formula_sum 'C28 H46 Cl2 Co4 N4 O14'
_chemical_formula_weight 969.31
_chemical_name_common Complex1
_chemical_name_systematic Co4
_space_group_crystal_system monoclinic
_space_group_IT_number 14
_space_group_name_Hall '-P 2yn'
_space_group_name_H-M_alt 'P 1 21/n 1'
_atom_sites_solution_hydrogens mixed
_atom_sites_solution_primary geom
_audit_block_doi 10.5517/ccdc.csd.cc28vlc3
_audit_creation_date 2023-04-13
_audit_creation_method
;
Olex2 1.5
(compiled 2023.03.06 svn.rbb2c1857 for OlexSys, GUI svn.r6748)
;
_audit_update_record
;
2023-04-14 deposited with the CCDC.	2023-07-26 downloaded from the CCDC.
;
_cell_angle_alpha 90
_cell_angle_beta 96.099(5)
_cell_angle_gamma 90
_cell_formula_units_Z 2
_cell_length_a 7.694(5)
_cell_length_b 13.188(5)
_cell_length_c 18.365(5)
_cell_measurement_reflns_used 3436
_cell_measurement_temperature 100
_cell_measurement_theta_max 28.32
_cell_measurement_theta_min 2.45
_cell_volume 1852.9(15)
_computing_cell_refinement 'SAINT V8.38A (Bruker, 2018)'
_computing_data_collection 'SAINT V8.38A (Bruker, 2018)'
_computing_data_reduction 'SAINT V8.38A (Bruker, 2018)'
_computing_molecular_graphics 'Olex2 1.5 (Dolomanov et al., 2009)'
_computing_publication_material 'Olex2 1.5 (Dolomanov et al., 2009)'
_computing_structure_refinement 'SHELXL 2018/3 (Sheldrick, 2015)'
_computing_structure_solution 'SHELXT  (Sheldrick, 2015)'
_diffrn_ambient_temperature 100(2)
_diffrn_detector 'CCD area detector'
_diffrn_detector_area_resol_mean 7.9
_diffrn_detector_type 'Bruker SMART CCD 1K area detector'
_diffrn_measured_fraction_theta_full 0.997
_diffrn_measured_fraction_theta_max 0.995
_diffrn_measurement_device 'three-circle diffractometer'
_diffrn_measurement_device_type 'Bruker SMART CCD 1K area detector'
_diffrn_measurement_method '\w scans'
_diffrn_radiation_monochromator graphite
_diffrn_radiation_probe x-ray
_diffrn_radiation_type MoK\a
_diffrn_radiation_wavelength 0.71069
_diffrn_reflns_av_R_equivalents 0.0383
_diffrn_reflns_av_unetI/netI 0.0464
_diffrn_reflns_Laue_measured_fraction_full 0.997
_diffrn_reflns_Laue_measured_fraction_max 0.995
_diffrn_reflns_limit_h_max 9
_diffrn_reflns_limit_h_min -9
_diffrn_reflns_limit_k_max 15
_diffrn_reflns_limit_k_min -15
_diffrn_reflns_limit_l_max 13
_diffrn_reflns_limit_l_min -22
_diffrn_reflns_number 9843
_diffrn_reflns_point_group_measured_fraction_full 0.997
_diffrn_reflns_point_group_measured_fraction_max 0.995
_diffrn_reflns_theta_full 25.240
_diffrn_reflns_theta_max 25.498
_diffrn_reflns_theta_min 1.905
_diffrn_source 'sealed X-ray tube'
_diffrn_source_target Mo
_exptl_absorpt_coefficient_mu 1.973
_exptl_absorpt_correction_T_max 0.729
_exptl_absorpt_correction_T_min 0.681
_exptl_absorpt_correction_type empirical
_exptl_absorpt_process_details
'SADABS-2016/2 (Bruker,2016/2) was used for absorption correction. wR2(int) was 0.1064 before'
_exptl_crystal_colour 'metallic dark violet'
_exptl_crystal_colour_lustre metallic
_exptl_crystal_colour_modifier dark
_exptl_crystal_colour_primary violet
_exptl_crystal_density_diffrn 1.737
_exptl_crystal_description block
_exptl_crystal_F_000 992
_exptl_crystal_preparation 'Vapour diffusion'
_exptl_crystal_size_max 0.2
_exptl_crystal_size_mid 0.18
_exptl_crystal_size_min 0.16
_refine_diff_density_max 0.915
_refine_diff_density_min -0.366
_refine_diff_density_rms 0.105
_refine_ls_extinction_method none
_refine_ls_goodness_of_fit_ref 1.037
_refine_ls_hydrogen_treatment mixed
_refine_ls_matrix_type full
_refine_ls_number_parameters 247
_refine_ls_number_reflns 3436
_refine_ls_number_restraints 0
_refine_ls_restrained_S_all 1.037
_refine_ls_R_factor_all 0.0546
_refine_ls_R_factor_gt 0.0404
_refine_ls_shift/su_max 0.000
_refine_ls_shift/su_mean 0.000
_refine_ls_structure_factor_coef Fsqd
_refine_ls_weighting_details 'w=1/[\s^2^(Fo^2^)+(0.0603P)^2^] where P=(Fo^2^+2Fc^2^)/3'
_refine_ls_weighting_scheme calc
_refine_ls_wR_factor_gt 0.0975
_refine_ls_wR_factor_ref 0.1075
_reflns_Friedel_coverage 0.000
_reflns_number_gt 2712
_reflns_number_total 3436
_reflns_threshold_expression 'I > 2\s(I)'
_cod_data_source_file d3dt01131c2.cif
_cod_data_source_block Complex1
_cod_database_code 7713744
_shelx_shelxl_version_number 2018/3
_shelx_space_group_comment
;
The symmetry employed for this shelxl refinement is uniquely defined
by the following loop, which should always be used as a source of
symmetry information in preference to the above space-group names.
They are only intended as comments.
;
_shelx_estimated_absorpt_t_max 0.743
_shelx_estimated_absorpt_t_min 0.694
_olex2_refinement_description
;
1. Fixed Uiso
 At 1.2 times of:
  All C(H) groups, All C(H,H) groups
 At 1.5 times of:
  All C(H,H,H) groups
2.a Secondary CH2 refined with riding coordinates:
 C10(H10A,H10B), C11(H11A,H11B), C8(H8A,H8B), C7(H7A,H7B), C6(H6A,H6B)
2.b Me refined with riding coordinates:
 C13(H13A,H13B,H13C), C14(H14A,H14B,H14C)
2.c Aromatic/amide H refined with riding coordinates:
 C2(H2), C1(H1), C3(H3), C4(H4)
;
_olex2_submission_original_sample_id Complex1
_olex2_submission_special_instructions 'No special instructions were received'

loop_
_space_group_symop_operation_xyz
'x, y, z'
'-x+1/2, y+1/2, -z+1/2'
'-x, -y, -z'
'x-1/2, -y-1/2, z-1/2'

loop_
_atom_site_label
_atom_site_type_symbol
_atom_site_fract_x
_atom_site_fract_y
_atom_site_fract_z
_atom_site_U_iso_or_equiv
_atom_site_adp_type
_atom_site_occupancy
_atom_site_site_symmetry_order
_atom_site_calc_flag
_atom_site_refinement_flags_posn
_atom_site_refinement_flags_adp
_atom_site_refinement_flags_occupancy
_atom_site_disorder_assembly
_atom_site_disorder_group
Co1 Co 0.57473(6) 0.15025(3) 0.10699(2) 0.01945(16) Uani 1 1 d . . . . .
Co2 Co 0.45014(6) 0.08118(3) -0.05902(2) 0.01976(16) Uani 1 1 d . . . . .
Cl1 Cl 0.84025(12) 0.11148(7) 0.18715(5) 0.0277(2) Uani 1 1 d . . . . .
O2 O 0.1335(3) 0.25141(18) -0.03594(14) 0.0276(6) Uani 1 1 d . . . . .
O1 O 0.3600(3) 0.17293(17) 0.02422(13) 0.0215(5) Uani 1 1 d . . . . .
O4 O 0.2884(4) -0.08765(19) 0.19672(16) 0.0401(8) Uani 1 1 d . . . . .
N1 N 0.6691(4) 0.2975(2) 0.08827(16) 0.0225(7) Uani 1 1 d . . . . .
C9 C 0.2415(5) 0.2412(3) 0.01850(19) 0.0222(8) Uani 1 1 d . . . . .
O3 O 0.4510(3) 0.01732(17) 0.13764(12) 0.0219(5) Uani 1 1 d . . . . .
N2 N 0.4435(4) 0.2320(2) 0.18539(15) 0.0216(7) Uani 1 1 d . . . . .
O5 O 0.6467(3) 0.05661(16) 0.02421(12) 0.0190(5) Uani 1 1 d . . . . .
C10 C 0.4399(5) 0.1709(3) 0.2540(2) 0.0288(9) Uani 1 1 d . . . . .
H10A H 0.397566 0.214962 0.292061 0.035 Uiso 1 1 calc R U . . .
H10B H 0.561194 0.150721 0.271405 0.035 Uiso 1 1 calc R U . . .
C11 C 0.3267(5) 0.0756(3) 0.2469(2) 0.0280(9) Uani 1 1 d . . . . .
H11A H 0.338004 0.041691 0.295219 0.034 Uiso 1 1 calc R U . . .
H11B H 0.203488 0.097734 0.236813 0.034 Uiso 1 1 calc R U . . .
C2 C 0.8048(5) 0.4290(3) 0.0253(2) 0.0299(9) Uani 1 1 d . . . . .
H2 H 0.859897 0.449917 -0.016068 0.036 Uiso 1 1 calc R U . . .
C8 C 0.2370(5) 0.3125(3) 0.08340(19) 0.0262(8) Uani 1 1 d . . . . .
H8A H 0.330290 0.363864 0.081447 0.031 Uiso 1 1 calc R U . . .
H8B H 0.123688 0.348772 0.078308 0.031 Uiso 1 1 calc R U . . .
C7 C 0.2604(5) 0.2619(3) 0.1577(2) 0.0281(9) Uani 1 1 d . . . . .
H7A H 0.216169 0.308426 0.193786 0.034 Uiso 1 1 calc R U . . .
H7B H 0.186435 0.200279 0.155533 0.034 Uiso 1 1 calc R U . . .
C1 C 0.7499(5) 0.3300(3) 0.0318(2) 0.0254(8) Uani 1 1 d . . . . .
H1 H 0.770429 0.282978 -0.005515 0.030 Uiso 1 1 calc R U . . .
C13 C 0.8205(5) 0.0539(3) 0.0040(2) 0.0276(9) Uani 1 1 d . . . . .
H13A H 0.902765 0.041861 0.047609 0.041 Uiso 1 1 calc R U . . .
H13B H 0.830507 -0.000794 -0.031431 0.041 Uiso 1 1 calc R U . . .
H13C H 0.847605 0.118883 -0.018141 0.041 Uiso 1 1 calc R U . . .
C12 C 0.3594(5) -0.0043(3) 0.1897(2) 0.0270(9) Uani 1 1 d . . . . .
C5 C 0.6395(5) 0.3645(2) 0.1415(2) 0.0233(8) Uani 1 1 d . . . . .
C6 C 0.5533(5) 0.3232(3) 0.2052(2) 0.0277(9) Uani 1 1 d . . . . .
H6A H 0.644669 0.305220 0.245167 0.033 Uiso 1 1 calc R U . . .
H6B H 0.479169 0.376729 0.223689 0.033 Uiso 1 1 calc R U . . .
C3 C 0.7778(5) 0.4975(3) 0.0807(2) 0.0341(10) Uani 1 1 d . . . . .
H3 H 0.816619 0.565689 0.078310 0.041 Uiso 1 1 calc R U . . .
C4 C 0.6934(5) 0.4644(3) 0.1393(2) 0.0317(9) Uani 1 1 d . . . . .
H4 H 0.672731 0.509824 0.177591 0.038 Uiso 1 1 calc R U . . .
O7 O 0.5823(3) 0.20164(18) -0.10308(14) 0.0261(6) Uani 1 1 d . . . . .
O6 O 0.2285(4) 0.1122(2) -0.13118(14) 0.0271(6) Uani 1 1 d . . . . .
C14 C 0.5001(6) 0.2916(3) -0.1323(2) 0.0388(10) Uani 1 1 d . . . . .
H14A H 0.588272 0.336723 -0.149598 0.058 Uiso 1 1 calc R U . . .
H14B H 0.413212 0.274112 -0.173319 0.058 Uiso 1 1 calc R U . . .
H14C H 0.442257 0.325970 -0.094178 0.058 Uiso 1 1 calc R U . . .
H7 H 0.642(5) 0.167(3) -0.137(2) 0.033(11) Uiso 1 1 d . . . . .
H6C H 0.179(5) 0.058(3) -0.143(2) 0.023(11) Uiso 1 1 d . . . . .
H6D H 0.169(6) 0.154(4) -0.103(3) 0.064(16) Uiso 1 1 d . . . . .

loop_
_atom_site_aniso_label
_atom_site_aniso_U_11
_atom_site_aniso_U_22
_atom_site_aniso_U_33
_atom_site_aniso_U_23
_atom_site_aniso_U_13
_atom_site_aniso_U_12
Co1 0.0244(3) 0.0174(3) 0.0166(3) -0.00170(19) 0.0018(2) -0.00139(19)
Co2 0.0285(3) 0.0165(3) 0.0141(3) 0.00123(19) 0.0012(2) -0.00091(19)
Cl1 0.0297(5) 0.0289(5) 0.0231(5) -0.0021(4) -0.0032(4) -0.0010(4)
O2 0.0298(14) 0.0266(14) 0.0247(15) -0.0013(11) -0.0054(12) 0.0033(11)
O1 0.0265(14) 0.0197(12) 0.0182(13) -0.0005(10) 0.0013(11) 0.0029(10)
O4 0.063(2) 0.0261(14) 0.0354(17) -0.0033(13) 0.0272(15) -0.0116(13)
N1 0.0237(16) 0.0199(14) 0.0232(16) -0.0030(13) -0.0006(13) -0.0033(12)
C9 0.027(2) 0.0217(18) 0.0184(19) 0.0040(15) 0.0032(16) -0.0040(15)
O3 0.0291(14) 0.0208(12) 0.0162(13) -0.0007(10) 0.0051(11) -0.0021(10)
N2 0.0268(16) 0.0232(15) 0.0146(15) -0.0033(13) 0.0007(13) -0.0007(13)
O5 0.0249(13) 0.0172(11) 0.0154(12) 0.0008(10) 0.0040(10) -0.0017(10)
C10 0.037(2) 0.032(2) 0.0173(19) -0.0038(16) 0.0024(17) 0.0010(17)
C11 0.035(2) 0.030(2) 0.020(2) -0.0010(16) 0.0084(17) -0.0002(17)
C2 0.030(2) 0.0255(19) 0.034(2) 0.0020(17) 0.0014(18) -0.0063(16)
C8 0.025(2) 0.0251(18) 0.027(2) -0.0038(16) -0.0031(17) 0.0059(16)
C7 0.028(2) 0.033(2) 0.023(2) -0.0083(17) 0.0036(17) 0.0040(16)
C1 0.0234(19) 0.0255(19) 0.027(2) -0.0026(17) 0.0019(17) -0.0019(15)
C13 0.031(2) 0.0285(19) 0.023(2) -0.0027(17) 0.0014(17) -0.0014(16)
C12 0.032(2) 0.028(2) 0.022(2) 0.0008(16) 0.0071(17) -0.0022(16)
C5 0.0241(19) 0.0203(18) 0.024(2) -0.0046(16) -0.0045(16) -0.0033(14)
C6 0.035(2) 0.0250(19) 0.023(2) -0.0096(16) 0.0038(17) -0.0001(16)
C3 0.032(2) 0.0186(18) 0.050(3) -0.0033(19) -0.001(2) -0.0044(16)
C4 0.038(2) 0.0237(19) 0.033(2) -0.0088(18) -0.0009(19) 0.0005(17)
O7 0.0385(16) 0.0193(13) 0.0210(14) 0.0042(11) 0.0059(12) -0.0016(11)
O6 0.0359(16) 0.0247(14) 0.0190(14) -0.0002(12) -0.0044(12) -0.0002(13)
C14 0.051(3) 0.025(2) 0.040(3) 0.0145(19) 0.004(2) -0.0005(19)

loop_
_atom_type_symbol
_atom_type_description
_atom_type_scat_dispersion_real
_atom_type_scat_dispersion_imag
_atom_type_scat_source
C C 0.0033 0.0016 'International Tables Vol C Tables 4.2.6.8 and 6.1.1.4'
H H 0.0000 0.0000 'International Tables Vol C Tables 4.2.6.8 and 6.1.1.4'
Cl Cl 0.1484 0.1585 'International Tables Vol C Tables 4.2.6.8 and 6.1.1.4'
Co Co 0.3494 0.9721 'International Tables Vol C Tables 4.2.6.8 and 6.1.1.4'
N N 0.0061 0.0033 'International Tables Vol C Tables 4.2.6.8 and 6.1.1.4'
O O 0.0106 0.0060 'International Tables Vol C Tables 4.2.6.8 and 6.1.1.4'

loop_
_geom_angle_atom_site_label_1
_geom_angle_atom_site_label_2
_geom_angle_atom_site_label_3
_geom_angle
_geom_angle_site_symmetry_1
_geom_angle_site_symmetry_3
_geom_angle_publ_flag
O1 Co1 Cl1 171.49(7) . . ?
N1 Co1 Cl1 90.61(9) . . ?
N1 Co1 O1 90.50(10) . . ?
N1 Co1 N2 80.86(11) . . ?
O3 Co1 Cl1 92.16(8) . . ?
O3 Co1 O1 88.25(10) . . ?
O3 Co1 N1 169.63(10) . . ?
O3 Co1 N2 88.87(10) . . ?
N2 Co1 Cl1 97.15(9) . . ?
N2 Co1 O1 91.36(10) . . ?
O5 Co1 Cl1 92.63(7) . . ?
O5 Co1 O1 79.00(9) . . ?
O5 Co1 N1 107.71(10) . . ?
O5 Co1 O3 82.16(9) . . ?
O5 Co1 N2 166.98(10) . . ?
O1 Co2 O3 176.38(9) . 3_655 ?
O5 Co2 O1 96.95(9) 3_655 . ?
O5 Co2 O1 79.94(9) . . ?
O5 Co2 O3 96.88(9) . 3_655 ?
O5 Co2 O3 80.93(9) 3_655 3_655 ?
O5 Co2 O5 83.89(10) . 3_655 ?
O5 Co2 O7 93.31(10) . . ?
O5 Co2 O7 168.86(10) 3_655 . ?
O5 Co2 O6 171.53(10) . . ?
O7 Co2 O1 93.15(10) . . ?
O7 Co2 O3 88.73(10) . 3_655 ?
O6 Co2 O1 92.18(11) . . ?
O6 Co2 O3 90.90(11) . 3_655 ?
O6 Co2 O5 94.08(10) . 3_655 ?
O6 Co2 O7 90.20(11) . . ?
Co2 O1 Co1 98.35(10) . . ?
C9 O1 Co1 130.2(2) . . ?
C9 O1 Co2 128.8(2) . . ?
C1 N1 Co1 128.1(2) . . ?
C1 N1 C5 118.7(3) . . ?
C5 N1 Co1 113.2(2) . . ?
O2 C9 O1 123.7(3) . . ?
O2 C9 C8 119.7(3) . . ?
O1 C9 C8 116.5(3) . . ?
Co1 O3 Co2 97.01(9) . 3_655 ?
C12 O3 Co1 133.5(2) . . ?
C12 O3 Co2 129.2(2) . 3_655 ?
C10 N2 Co1 110.4(2) . . ?
C10 N2 C7 109.0(3) . . ?
C7 N2 Co1 113.5(2) . . ?
C6 N2 Co1 106.0(2) . . ?
C6 N2 C10 106.8(3) . . ?
C6 N2 C7 111.0(3) . . ?
Co1 O5 Co2 99.30(9) . 3_655 ?
Co2 O5 Co1 102.59(10) . . ?
Co2 O5 Co2 96.11(10) . 3_655 ?
C13 O5 Co1 122.4(2) . . ?
C13 O5 Co2 115.6(2) . 3_655 ?
C13 O5 Co2 116.5(2) . . ?
N2 C10 H10A 108.4 . . ?
N2 C10 H10B 108.4 . . ?
N2 C10 C11 115.5(3) . . ?
H10A C10 H10B 107.5 . . ?
C11 C10 H10A 108.4 . . ?
C11 C10 H10B 108.4 . . ?
C10 C11 H11A 107.4 . . ?
C10 C11 H11B 107.4 . . ?
H11A C11 H11B 107.0 . . ?
C12 C11 C10 119.5(3) . . ?
C12 C11 H11A 107.4 . . ?
C12 C11 H11B 107.4 . . ?
C1 C2 H2 120.7 . . ?
C1 C2 C3 118.7(4) . . ?
C3 C2 H2 120.7 . . ?
C9 C8 H8A 108.5 . . ?
C9 C8 H8B 108.5 . . ?
H8A C8 H8B 107.5 . . ?
C7 C8 C9 115.0(3) . . ?
C7 C8 H8A 108.5 . . ?
C7 C8 H8B 108.5 . . ?
N2 C7 C8 116.1(3) . . ?
N2 C7 H7A 108.3 . . ?
N2 C7 H7B 108.3 . . ?
C8 C7 H7A 108.3 . . ?
C8 C7 H7B 108.3 . . ?
H7A C7 H7B 107.4 . . ?
N1 C1 C2 122.8(3) . . ?
N1 C1 H1 118.6 . . ?
C2 C1 H1 118.6 . . ?
O5 C13 H13A 109.5 . . ?
O5 C13 H13B 109.5 . . ?
O5 C13 H13C 109.5 . . ?
H13A C13 H13B 109.5 . . ?
H13A C13 H13C 109.5 . . ?
H13B C13 H13C 109.5 . . ?
O4 C12 O3 124.0(3) . . ?
O4 C12 C11 115.7(3) . . ?
O3 C12 C11 120.3(3) . . ?
N1 C5 C6 116.5(3) . . ?
N1 C5 C4 121.7(3) . . ?
C4 C5 C6 121.7(3) . . ?
N2 C6 C5 112.8(3) . . ?
N2 C6 H6A 109.0 . . ?
N2 C6 H6B 109.0 . . ?
C5 C6 H6A 109.0 . . ?
C5 C6 H6B 109.0 . . ?
H6A C6 H6B 107.8 . . ?
C2 C3 H3 120.6 . . ?
C4 C3 C2 118.8(3) . . ?
C4 C3 H3 120.6 . . ?
C5 C4 C3 119.3(3) . . ?
C5 C4 H4 120.3 . . ?
C3 C4 H4 120.3 . . ?
Co2 O7 H7 100(2) . . ?
C14 O7 Co2 124.3(2) . . ?
C14 O7 H7 113(2) . . ?
Co2 O6 H6C 109(3) . . ?
Co2 O6 H6D 100(3) . . ?
H6C O6 H6D 115(4) . . ?
O7 C14 H14A 109.5 . . ?
O7 C14 H14B 109.5 . . ?
O7 C14 H14C 109.5 . . ?
H14A C14 H14B 109.5 . . ?
H14A C14 H14C 109.5 . . ?
H14B C14 H14C 109.5 . . ?

loop_
_geom_bond_atom_site_label_1
_geom_bond_atom_site_label_2
_geom_bond_distance
_geom_bond_site_symmetry_2
_geom_bond_publ_flag
Co1 Cl1 2.4420(15) . ?
Co1 O1 2.144(3) . ?
Co1 N1 2.115(3) . ?
Co1 O3 2.100(2) . ?
Co1 N2 2.136(3) . ?
Co1 O5 2.079(2) . ?
Co2 O1 2.123(2) . ?
Co2 O3 2.141(2) 3_655 ?
Co2 O5 2.090(2) 3_655 ?
Co2 O5 2.058(2) . ?
Co2 O7 2.095(2) . ?
Co2 O6 2.086(3) . ?
O2 C9 1.238(4) . ?
O1 C9 1.278(4) . ?
O4 C12 1.241(4) . ?
N1 C1 1.334(4) . ?
N1 C5 1.355(4) . ?
C9 C8 1.522(5) . ?
O3 C12 1.278(4) . ?
N2 C10 1.498(4) . ?
N2 C7 1.499(5) . ?
N2 C6 1.493(4) . ?
O5 C13 1.426(4) . ?
C10 H10A 0.9900 . ?
C10 H10B 0.9900 . ?
C10 C11 1.527(5) . ?
C11 H11A 0.9900 . ?
C11 H11B 0.9900 . ?
C11 C12 1.527(5) . ?
C2 H2 0.9500 . ?
C2 C1 1.382(5) . ?
C2 C3 1.392(5) . ?
C8 H8A 0.9900 . ?
C8 H8B 0.9900 . ?
C8 C7 1.513(5) . ?
C7 H7A 0.9900 . ?
C7 H7B 0.9900 . ?
C1 H1 0.9500 . ?
C13 H13A 0.9800 . ?
C13 H13B 0.9800 . ?
C13 H13C 0.9800 . ?
C5 C6 1.506(5) . ?
C5 C4 1.383(5) . ?
C6 H6A 0.9900 . ?
C6 H6B 0.9900 . ?
C3 H3 0.9500 . ?
C3 C4 1.386(5) . ?
C4 H4 0.9500 . ?
O7 C14 1.423(4) . ?
O7 H7 0.93(4) . ?
O6 H6C 0.83(4) . ?
O6 H6D 0.91(5) . ?
C14 H14A 0.9800 . ?
C14 H14B 0.9800 . ?
C14 H14C 0.9800 . ?

loop_
_geom_torsion_atom_site_label_1
_geom_torsion_atom_site_label_2
_geom_torsion_atom_site_label_3
_geom_torsion_atom_site_label_4
_geom_torsion
_geom_torsion_site_symmetry_1
_geom_torsion_site_symmetry_2
_geom_torsion_site_symmetry_3
_geom_torsion_site_symmetry_4
_geom_torsion_publ_flag
Co1 O1 C9 O2 172.9(2) . . . . ?
Co1 O1 C9 C8 -7.1(4) . . . . ?
Co1 N1 C1 C2 179.5(3) . . . . ?
Co1 N1 C5 C6 2.4(4) . . . . ?
Co1 N1 C5 C4 179.3(3) . . . . ?
Co1 O3 C12 O4 176.0(3) . . . . ?
Co1 O3 C12 C11 -2.0(5) . . . . ?
Co1 N2 C10 C11 -68.0(3) . . . . ?
Co1 N2 C7 C8 -49.0(4) . . . . ?
Co1 N2 C6 C5 35.0(3) . . . . ?
Co2 O1 C9 O2 15.2(5) . . . . ?
Co2 O1 C9 C8 -164.8(2) . . . . ?
Co2 O3 C12 O4 -11.5(6) 3_655 . . . ?
Co2 O3 C12 C11 170.5(2) 3_655 . . . ?
O2 C9 C8 C7 136.7(3) . . . . ?
O1 C9 C8 C7 -43.3(4) . . . . ?
N1 C5 C6 N2 -26.3(5) . . . . ?
N1 C5 C4 C3 0.9(6) . . . . ?
C9 C8 C7 N2 77.1(4) . . . . ?
N2 C10 C11 C12 56.0(5) . . . . ?
C10 N2 C7 C8 -172.4(3) . . . . ?
C10 N2 C6 C5 152.7(3) . . . . ?
C10 C11 C12 O4 165.9(4) . . . . ?
C10 C11 C12 O3 -15.9(5) . . . . ?
C2 C3 C4 C5 0.4(6) . . . . ?
C7 N2 C10 C11 57.3(4) . . . . ?
C7 N2 C6 C5 -88.6(3) . . . . ?
C1 N1 C5 C6 -178.1(3) . . . . ?
C1 N1 C5 C4 -1.2(5) . . . . ?
C1 C2 C3 C4 -1.5(6) . . . . ?
C5 N1 C1 C2 0.1(5) . . . . ?
C6 N2 C10 C11 177.3(3) . . . . ?
C6 N2 C7 C8 70.2(4) . . . . ?
C6 C5 C4 C3 177.6(4) . . . . ?
C3 C2 C1 N1 1.2(6) . . . . ?
C4 C5 C6 N2 156.8(3) . . . . ?
